data_7114452
loop_
_publ_author_name
'Clentsmith, Guy K. B.'
'Gibson, Vernon C.'
'Hitchcock, Peter B.'
'Kimberley, Brian S.'
'Rees, Charles W.'

_publ_section_title
;
 Nucleophilic attack at pyridine nitrogen and its use to access a novel
 mono-anionic ligand for iron-based ethylene polymerisation
 catalystsElectronic supplementary information (ESI) available: further
 characterisation data for 2a--5a. See
 http://www.rsc.org/suppdata/cc/b2/b203805f/
;
_journal_issue 14
_journal_name_full 'Chemical Communications'
_journal_page_first 1498
_journal_paper_doi 10.1039/b203805f
_journal_year 2002
_chemical_compound_source 'synthesis as described'
_chemical_formula_moiety 'C38 H56 Li N3 O'
_chemical_formula_structural 'C38 H56 Li N3 O'
_chemical_formula_sum 'C38 H56 Li N3 O'
_chemical_formula_weight 577.8
_chemical_name_common jul1300
_chemical_name_systematic
;
?
;
_space_group_IT_number 14
_symmetry_cell_setting monoclinic
_symmetry_Int_Tables_number 14
_symmetry_space_group_name_Hall '-P 2ybc'
_symmetry_space_group_name_H-M 'P 1 21/c 1'
_atom_sites_solution_hydrogens geom
_atom_sites_solution_primary direct
_atom_sites_solution_secondary difmap
_audit_conform_dict_location ftp://ftp.iucr.org/cifdics/cif_core.dic
_audit_conform_dict_name cif_core.dic
_audit_conform_dict_version 2.1
_audit_creation_date 2000-07-14T15:46:09-00:00
_audit_creation_method 'WinGX routine CIF_UPDATE'
_cell_angle_alpha 90
_cell_angle_beta 96.189(4)
_cell_angle_gamma 90
_cell_formula_units_Z 4
_cell_length_a 12.9736(10)
_cell_length_b 13.9491(10)
_cell_length_c 19.6901(14)
_cell_measurement_reflns_used 48336
_cell_measurement_temperature 173(2)
_cell_measurement_theta_max 21.967
_cell_measurement_theta_min 3.705
_cell_measurement_wavelength 0.71073
_cell_volume 3542.6(5)
_computing_cell_refinement 'HKL Scalepack (Otwinowski & Minor 1997)'
_computing_data_reduction 'HKL Denzo and Scalepack (Otwinowski & Minor 1997)'
_computing_molecular_graphics 'Ortep-3 for Windows (Farrugia, 1997)'
_computing_publication_material 'WinGX publication routines (Farrugia, 1999)'
_computing_structure_refinement 'SHELXL-97 (Sheldrick, 1997)'
_computing_structure_solution 'SHELXS-97 (Sheldrick, 1997)'
_diffrn_ambient_temperature 173(2)
_diffrn_measured_fraction_theta_full 0.982
_diffrn_measured_fraction_theta_max 0.982
_diffrn_measurement_device KappaCCD
_diffrn_measurement_method CCD
_diffrn_radiation_monochromator graphite
_diffrn_radiation_probe x-ray
_diffrn_radiation_type MoK\a
_diffrn_radiation_wavelength 0.71073
_diffrn_reflns_av_R_equivalents 0.076
_diffrn_reflns_av_unetI/netI 0.0645
_diffrn_reflns_limit_h_max 12
_diffrn_reflns_limit_h_min -13
_diffrn_reflns_limit_k_max 14
_diffrn_reflns_limit_k_min -13
_diffrn_reflns_limit_l_max 20
_diffrn_reflns_limit_l_min -20
_diffrn_reflns_number 13102
_diffrn_reflns_theta_full 21.96
_diffrn_reflns_theta_max 21.96
_diffrn_reflns_theta_min 3.73
_exptl_absorpt_coefficient_mu 0.064
_exptl_crystal_colour black
_exptl_crystal_density_diffrn 1.083
_exptl_crystal_density_method 'not measured'
_exptl_crystal_description prism
_exptl_crystal_F_000 1264
_exptl_crystal_size_max 0.3
_exptl_crystal_size_mid 0.3
_exptl_crystal_size_min 0.1
_refine_diff_density_max 0.239
_refine_diff_density_min -0.216
_refine_diff_density_rms 0.038
_refine_ls_extinction_method none
_refine_ls_goodness_of_fit_ref 1.053
_refine_ls_hydrogen_treatment mixed
_refine_ls_matrix_type full
_refine_ls_number_parameters 400
_refine_ls_number_reflns 4251
_refine_ls_number_restraints 0
_refine_ls_restrained_S_all 1.053
_refine_ls_R_factor_all 0.0781
_refine_ls_R_factor_gt 0.0587
_refine_ls_shift/su_max 0
_refine_ls_shift/su_mean 0
_refine_ls_structure_factor_coef Fsqd
_refine_ls_weighting_details 'calc w=1/[\s^2^(Fo^2^)+(0.0562P)^2^+2.4226P] where P=(Fo^2^+2Fc^2^)/3'
_refine_ls_weighting_scheme calc
_refine_ls_wR_factor_gt 0.1399
_refine_ls_wR_factor_ref 0.1532
_reflns_number_gt 3340
_reflns_number_total 4251
_reflns_threshold_expression >2sigma(I)
_cod_data_source_file b203805f.txt
_cod_data_source_block jul1300
_cod_original_cell_volume 3542.5(5)
_cod_original_sg_symbol_H-M P2(1)/c
_cod_database_code 7114452

loop_
_symmetry_equiv_pos_as_xyz
'x, y, z'
'-x, y+1/2, -z+1/2'
'-x, -y, -z'
'x, -y-1/2, z-1/2'

loop_
_atom_site_label
_atom_site_type_symbol
_atom_site_fract_x
_atom_site_fract_y
_atom_site_fract_z
_atom_site_U_iso_or_equiv
_atom_site_adp_type
_atom_site_occupancy
_atom_site_symmetry_multiplicity
_atom_site_calc_flag
_atom_site_refinement_flags
O1 O 0.27587(16) 0.65427(14) 0.16075(11) 0.0499(6) Uani 1 1 d .
N1 N 0.21332(16) 0.90863(15) 0.09559(11) 0.0324(6) Uani 1 1 d .
N2 N 0.38309(17) 0.86658(17) 0.18512(12) 0.0358(6) Uani 1 1 d .
N3 N 0.07194(17) 0.79816(16) 0.15229(11) 0.0335(6) Uani 1 1 d .
C1 C 0.1650(2) 1.0984(2) 0.06307(14) 0.0404(7) Uani 1 1 d .
H1 H 0.1529 1.1554 0.0371 0.048 Uiso 1 1 calc R
C2 C 0.2630(2) 1.0759(2) 0.09522(15) 0.0390(7) Uani 1 1 d .
H2 H 0.3154 1.1237 0.1 0.047 Uiso 1 1 calc R
C3 C 0.2845(2) 0.98494(19) 0.12006(14) 0.0340(7) Uani 1 1 d .
C4 C 0.1075(2) 0.94270(19) 0.09635(13) 0.0316(7) Uani 1 1 d .
C5 C 0.0852(2) 1.0335(2) 0.07073(14) 0.0364(7) Uani 1 1 d .
H5 H 0.0152 1.0518 0.0583 0.044 Uiso 1 1 calc R
C6 C 0.2319(2) 0.8782(2) 0.02567(15) 0.0456(8) Uani 1 1 d .
H6C H 0.1839 0.8263 0.0105 0.068 Uiso 1 1 calc R
H6B H 0.3034 0.8555 0.0261 0.068 Uiso 1 1 calc R
H6A H 0.2206 0.9327 -0.0057 0.068 Uiso 1 1 calc R
C7 C 0.0366(2) 0.87948(19) 0.12433(13) 0.0327(7) Uani 1 1 d .
C8 C -0.0757(2) 0.9092(2) 0.12127(15) 0.0411(7) Uani 1 1 d .
H8A H -0.1141 0.8616 0.1451 0.062 Uiso 1 1 calc R
H8B H -0.1054 0.9136 0.0735 0.062 Uiso 1 1 calc R
H8C H -0.0804 0.9718 0.1433 0.062 Uiso 1 1 calc R
C9 C -0.0013(2) 0.7324(2) 0.17592(14) 0.0351(7) Uani 1 1 d .
C10 C -0.0606(2) 0.6725(2) 0.12846(15) 0.0370(7) Uani 1 1 d .
C11 C -0.1286(2) 0.6074(2) 0.15362(17) 0.0466(8) Uani 1 1 d .
H11 H -0.1703 0.5678 0.1225 0.056 Uiso 1 1 calc R
C12 C -0.1368(3) 0.5991(2) 0.22287(17) 0.0511(9) Uani 1 1 d .
H12 H -0.1832 0.5537 0.2389 0.061 Uiso 1 1 calc R
C13 C -0.0778(2) 0.6567(2) 0.26849(17) 0.0478(8) Uani 1 1 d .
H13 H -0.0838 0.6504 0.3159 0.057 Uiso 1 1 calc R
C14 C -0.0092(2) 0.7242(2) 0.24661(15) 0.0405(7) Uani 1 1 d .
C15 C -0.0469(2) 0.6764(2) 0.05301(15) 0.0416(7) Uani 1 1 d .
H15 H -0.036 0.745 0.041 0.05 Uiso 1 1 calc R
C16 C -0.1401(3) 0.6394(2) 0.00576(17) 0.0532(9) Uani 1 1 d .
H16C H -0.153 0.5721 0.0165 0.08 Uiso 1 1 calc R
H16B H -0.1253 0.6446 -0.0419 0.08 Uiso 1 1 calc R
H16A H -0.2014 0.6778 0.0124 0.08 Uiso 1 1 calc R
C17 C 0.0506(2) 0.6213(2) 0.03996(16) 0.0523(9) Uani 1 1 d .
H17C H 0.1109 0.65 0.0666 0.078 Uiso 1 1 calc R
H17B H 0.0597 0.6243 -0.0088 0.078 Uiso 1 1 calc R
H17A H 0.0437 0.5542 0.0536 0.078 Uiso 1 1 calc R
C18 C 0.0513(2) 0.7903(2) 0.29733(15) 0.0487(8) Uani 1 1 d .
H18 H 0.1145 0.812 0.2767 0.058 Uiso 1 1 calc R
C19 C -0.0124(3) 0.8787(3) 0.31017(18) 0.0637(10) Uani 1 1 d .
H19C H -0.0303 0.9129 0.2671 0.096 Uiso 1 1 calc R
H19B H 0.0281 0.9209 0.3427 0.096 Uiso 1 1 calc R
H19A H -0.076 0.8592 0.3291 0.096 Uiso 1 1 calc R
C20 C 0.0871(3) 0.7416(3) 0.36583(17) 0.0678(10) Uani 1 1 d .
H20C H 0.0264 0.7194 0.387 0.102 Uiso 1 1 calc R
H20B H 0.1261 0.7876 0.3962 0.102 Uiso 1 1 calc R
H20A H 0.1314 0.6867 0.3579 0.102 Uiso 1 1 calc R
C21 C 0.3728(2) 0.9568(2) 0.16552(15) 0.0386(7) Uani 1 1 d .
C22 C 0.4484(2) 1.0356(2) 0.19023(18) 0.0553(9) Uani 1 1 d .
H22A H 0.4149 1.0797 0.2198 0.083 Uiso 1 1 calc R
H22B H 0.4693 1.0708 0.1509 0.083 Uiso 1 1 calc R
H22C H 0.5097 1.0072 0.216 0.083 Uiso 1 1 calc R
C23 C 0.4786(2) 0.8394(2) 0.22275(15) 0.0374(7) Uani 1 1 d .
C24 C 0.5655(2) 0.8197(2) 0.18774(16) 0.0448(8) Uani 1 1 d .
C25 C 0.6588(2) 0.7959(2) 0.22598(18) 0.0507(9) Uani 1 1 d .
H25 H 0.718 0.7833 0.203 0.061 Uiso 1 1 calc R
C26 C 0.6673(2) 0.7902(2) 0.29603(18) 0.0499(9) Uani 1 1 d .
H26 H 0.7322 0.7762 0.3211 0.06 Uiso 1 1 calc R
C27 C 0.5807(2) 0.8050(2) 0.32947(17) 0.0474(8) Uani 1 1 d .
H27 H 0.5863 0.7993 0.3778 0.057 Uiso 1 1 calc R
C28 C 0.4849(2) 0.8282(2) 0.29398(16) 0.0402(7) Uani 1 1 d .
C29 C 0.5597(3) 0.8237(3) 0.11039(17) 0.0586(9) Uani 1 1 d .
H29 H 0.4849 0.826 0.092 0.07 Uiso 1 1 calc R
C30 C 0.6079(3) 0.7342(3) 0.0808(2) 0.0842(13) Uani 1 1 d .
H30C H 0.6812 0.7296 0.0987 0.126 Uiso 1 1 calc R
H30B H 0.6021 0.7391 0.0308 0.126 Uiso 1 1 calc R
H30A H 0.5711 0.6769 0.0938 0.126 Uiso 1 1 calc R
C31 C 0.6125(4) 0.9137(3) 0.0848(2) 0.0897(14) Uani 1 1 d .
H31C H 0.5789 0.9711 0.1007 0.135 Uiso 1 1 calc R
H31B H 0.6063 0.9133 0.0348 0.135 Uiso 1 1 calc R
H31A H 0.686 0.9138 0.1028 0.135 Uiso 1 1 calc R
C32 C 0.3903(2) 0.8419(2) 0.33263(16) 0.0525(9) Uani 1 1 d .
H32 H 0.3275 0.8317 0.2993 0.063 Uiso 1 1 calc R
C33 C 0.3844(4) 0.9433(3) 0.3604(2) 0.0895(14) Uani 1 1 d .
H33C H 0.4465 0.9566 0.3919 0.134 Uiso 1 1 calc R
H33B H 0.3227 0.9495 0.3847 0.134 Uiso 1 1 calc R
H33A H 0.3802 0.9891 0.3225 0.134 Uiso 1 1 calc R
C34 C 0.3854(3) 0.7696(3) 0.39049(18) 0.0632(10) Uani 1 1 d .
H34C H 0.3832 0.7045 0.3718 0.095 Uiso 1 1 calc R
H34B H 0.323 0.7813 0.4132 0.095 Uiso 1 1 calc R
H34A H 0.4469 0.7768 0.4236 0.095 Uiso 1 1 calc R
C35 C 0.3476(4) 0.5921(5) 0.0624(2) 0.1106(19) Uani 1 1 d .
H35C H 0.292 0.5446 0.0546 0.166 Uiso 1 1 calc R
H35B H 0.4116 0.5658 0.0477 0.166 Uiso 1 1 calc R
H35A H 0.328 0.6502 0.036 0.166 Uiso 1 1 calc R
C36 C 0.3640(3) 0.6157(3) 0.1346(2) 0.0709(11) Uani 1 1 d .
H36A H 0.3856 0.557 0.1606 0.085 Uiso 1 1 calc R
H36B H 0.4215 0.6626 0.142 0.085 Uiso 1 1 calc R
C38 C 0.2403(5) 0.5539(4) 0.2566(3) 0.1177(19) Uani 1 1 d .
Li1 Li 0.2386(4) 0.7922(3) 0.1568(2) 0.0396(11) Uani 1 1 d .
C37A C 0.2133(5) 0.5751(4) 0.1901(4) 0.068(3) Uani 0.597(11) 1 d P
C37B C 0.2765(7) 0.6363(6) 0.2364(4) 0.056(4) Uani 0.403(11) 1 d P

loop_
_atom_site_aniso_label
_atom_site_aniso_U_11
_atom_site_aniso_U_22
_atom_site_aniso_U_33
_atom_site_aniso_U_23
_atom_site_aniso_U_13
_atom_site_aniso_U_12
O1 0.0491(13) 0.0375(12) 0.0644(15) 0.0101(10) 0.0117(11) 0.0060(10)
N1 0.0351(13) 0.0335(13) 0.0291(13) -0.0018(10) 0.0056(10) 0.0017(11)
N2 0.0336(13) 0.0363(15) 0.0375(14) 0.0019(11) 0.0046(11) 0.0019(11)
N3 0.0382(13) 0.0331(14) 0.0302(13) -0.0009(11) 0.0083(10) 0.0009(11)
C1 0.055(2) 0.0339(17) 0.0319(17) 0.0068(13) 0.0042(14) 0.0027(15)
C2 0.0450(18) 0.0355(18) 0.0379(17) 0.0007(14) 0.0108(14) -0.0041(14)
C3 0.0352(16) 0.0316(17) 0.0360(17) 0.0005(13) 0.0074(13) -0.0014(13)
C4 0.0351(16) 0.0335(16) 0.0260(15) -0.0005(12) 0.0018(12) 0.0024(13)
C5 0.0417(17) 0.0376(17) 0.0289(16) -0.0016(13) -0.0006(13) 0.0064(14)
C6 0.0523(19) 0.0463(18) 0.0393(18) -0.0075(15) 0.0096(14) 0.0065(15)
C7 0.0392(16) 0.0332(16) 0.0254(15) -0.0029(13) 0.0027(12) 0.0057(14)
C8 0.0425(17) 0.0414(17) 0.0402(18) 0.0020(14) 0.0077(14) 0.0082(14)
C9 0.0366(16) 0.0347(16) 0.0353(17) 0.0041(13) 0.0097(13) 0.0065(13)
C10 0.0404(17) 0.0307(16) 0.0408(18) 0.0008(13) 0.0091(14) 0.0038(14)
C11 0.0479(19) 0.0392(18) 0.054(2) 0.0000(15) 0.0106(15) -0.0012(15)
C12 0.050(2) 0.049(2) 0.056(2) 0.0089(17) 0.0171(17) -0.0049(16)
C13 0.0460(18) 0.058(2) 0.0409(19) 0.0139(16) 0.0147(15) 0.0050(17)
C14 0.0399(17) 0.0448(18) 0.0375(18) 0.0023(14) 0.0081(13) 0.0070(15)
C15 0.0496(18) 0.0335(16) 0.0427(18) -0.0017(14) 0.0094(14) -0.0009(14)
C16 0.057(2) 0.056(2) 0.047(2) -0.0080(16) 0.0069(16) 0.0019(17)
C17 0.054(2) 0.058(2) 0.046(2) -0.0066(17) 0.0131(16) 0.0006(17)
C18 0.0410(18) 0.071(2) 0.0351(18) 0.0003(16) 0.0097(14) -0.0047(16)
C19 0.085(3) 0.053(2) 0.051(2) -0.0045(17) -0.0023(19) -0.006(2)
C20 0.069(2) 0.088(3) 0.045(2) -0.0010(19) -0.0017(18) 0.017(2)
C21 0.0346(16) 0.0387(19) 0.0436(18) -0.0025(14) 0.0098(14) -0.0031(14)
C22 0.0478(19) 0.046(2) 0.070(2) 0.0034(17) -0.0084(17) -0.0094(16)
C23 0.0288(16) 0.0343(16) 0.0484(19) -0.0003(13) 0.0015(14) -0.0012(13)
C24 0.0345(18) 0.0475(19) 0.053(2) 0.0001(15) 0.0061(15) -0.0015(14)
C25 0.0310(18) 0.052(2) 0.069(3) 0.0072(17) 0.0071(16) 0.0044(15)
C26 0.0313(18) 0.051(2) 0.065(2) 0.0117(17) -0.0035(16) 0.0012(14)
C27 0.0404(19) 0.0485(19) 0.052(2) 0.0093(15) -0.0021(16) -0.0011(15)
C28 0.0324(17) 0.0391(17) 0.049(2) 0.0018(14) 0.0033(14) 0.0019(13)
C29 0.0406(19) 0.086(3) 0.050(2) 0.0000(19) 0.0077(16) 0.0078(18)
C30 0.065(3) 0.113(4) 0.076(3) -0.022(3) 0.019(2) 0.015(2)
C31 0.105(3) 0.102(3) 0.066(3) 0.018(2) 0.029(2) 0.004(3)
C32 0.0417(18) 0.072(2) 0.0441(19) 0.0033(17) 0.0032(15) 0.0092(17)
C33 0.104(3) 0.079(3) 0.092(3) 0.006(2) 0.041(3) 0.036(3)
C34 0.056(2) 0.083(3) 0.052(2) 0.0053(19) 0.0128(17) 0.0010(19)
C35 0.073(3) 0.194(6) 0.067(3) -0.003(3) 0.019(2) 0.029(3)
C36 0.056(2) 0.072(3) 0.086(3) -0.010(2) 0.014(2) 0.011(2)
C38 0.138(5) 0.111(4) 0.115(5) 0.037(3) 0.059(4) 0.014(4)
Li1 0.040(3) 0.037(3) 0.042(3) 0.001(2) 0.003(2) 0.004(2)
C37A 0.080(5) 0.052(4) 0.071(5) 0.020(3) 0.001(4) -0.003(3)
C37B 0.076(7) 0.045(6) 0.047(6) 0.008(4) 0.005(4) 0.004(5)

loop_
_atom_type_symbol
_atom_type_description
_atom_type_scat_dispersion_real
_atom_type_scat_dispersion_imag
_atom_type_scat_source
C C 0.0033 0.0016 'International Tables Vol C Tables 4.2.6.8 and 6.1.1.4'
H H 0 0 'International Tables Vol C Tables 4.2.6.8 and 6.1.1.4'
Li Li -0.0003 0.0001 'International Tables Vol C Tables 4.2.6.8 and 6.1.1.4'
N N 0.0061 0.0033 'International Tables Vol C Tables 4.2.6.8 and 6.1.1.4'
O O 0.0106 0.006 'International Tables Vol C Tables 4.2.6.8 and 6.1.1.4'

loop_
_geom_angle_atom_site_label_1
_geom_angle_atom_site_label_2
_geom_angle_atom_site_label_3
_geom_angle
C36 O1 C37B 112.2(4)
C36 O1 C37A 110.4(3)
C37B O1 C37A 56.7(4)
C36 O1 Li1 124.0(3)
C37B O1 Li1 100.0(4)
C37A O1 Li1 125.6(3)
C4 N1 C3 108.9(2)
C4 N1 C6 110.5(2)
C3 N1 C6 110.8(2)
C4 N1 Li1 110.4(2)
C3 N1 Li1 109.4(2)
C6 N1 Li1 106.9(2)
C21 N2 C23 117.4(2)
C21 N2 Li1 109.0(2)
C23 N2 Li1 133.4(2)
C7 N3 C9 118.1(2)
C7 N3 Li1 110.6(2)
C9 N3 Li1 131.2(2)
C2 C1 C5 117.1(3)
C3 C2 C1 120.5(3)
C2 C3 C21 126.3(3)
C2 C3 N1 117.3(2)
C21 C3 N1 116.3(2)
C5 C4 C7 126.1(3)
C5 C4 N1 117.1(2)
C7 C4 N1 116.8(2)
C4 C5 C1 120.4(3)
N3 C7 C4 118.8(2)
N3 C7 C8 122.9(2)
C4 C7 C8 118.3(2)
C14 C9 C10 120.7(3)
C14 C9 N3 119.5(3)
C10 C9 N3 119.6(2)
C11 C10 C9 118.0(3)
C11 C10 C15 121.1(3)
C9 C10 C15 120.9(2)
C12 C11 C10 121.6(3)
C13 C12 C11 119.9(3)
C12 C13 C14 121.4(3)
C13 C14 C9 118.4(3)
C13 C14 C18 120.6(3)
C9 C14 C18 120.9(3)
C10 C15 C17 109.5(2)
C10 C15 C16 114.5(2)
C17 C15 C16 110.0(3)
C14 C18 C19 110.5(3)
C14 C18 C20 113.3(3)
C19 C18 C20 109.3(3)
N2 C21 C3 119.6(2)
N2 C21 C22 123.8(3)
C3 C21 C22 116.6(3)
C28 C23 C24 120.1(3)
C28 C23 N2 120.2(2)
C24 C23 N2 119.6(3)
C25 C24 C23 118.4(3)
C25 C24 C29 119.8(3)
C23 C24 C29 121.8(3)
C26 C25 C24 121.8(3)
C25 C26 C27 119.3(3)
C26 C27 C28 121.5(3)
C27 C28 C23 118.6(3)
C27 C28 C32 120.0(3)
C23 C28 C32 121.4(3)
C24 C29 C31 112.5(3)
C24 C29 C30 111.8(3)
C31 C29 C30 108.9(3)
C33 C32 C28 111.8(3)
C33 C32 C34 109.8(3)
C28 C32 C34 113.0(3)
O1 C36 C35 113.8(3)
C37B C38 C37A 65.2(5)
O1 Li1 N1 145.4(3)
O1 Li1 N3 106.2(2)
N1 Li1 N3 81.20(18)
O1 Li1 N2 104.8(2)
N1 Li1 N2 81.31(19)
N3 Li1 N2 146.1(2)
O1 Li1 C37B 33.5(2)
N1 Li1 C37B 178.5(3)
N3 Li1 C37B 100.1(3)
N2 Li1 C37B 98.0(3)
C38 C37A C37B 56.3(5)
C38 C37A O1 115.7(5)
C37B C37A O1 61.2(4)
C38 C37B C37A 58.5(5)
C38 C37B O1 118.6(7)
C37A C37B O1 62.0(4)
C38 C37B Li1 146.1(6)
C37A C37B Li1 93.2(5)
O1 C37B Li1 46.5(3)

loop_
_geom_bond_atom_site_label_1
_geom_bond_atom_site_label_2
_geom_bond_distance
O1 C36 1.410(4)
O1 C37B 1.509(9)
O1 C37A 1.521(6)
O1 Li1 1.983(5)
N1 C4 1.455(3)
N1 C3 1.457(3)
N1 C6 1.485(3)
N1 Li1 2.029(5)
N2 C21 1.319(4)
N2 C23 1.424(4)
N2 Li1 2.162(5)
N3 C7 1.321(3)
N3 C9 1.434(3)
N3 Li1 2.156(5)
C1 C2 1.394(4)
C1 C5 1.395(4)
C2 C3 1.378(4)
C3 C21 1.431(4)
C4 C5 1.382(4)
C4 C7 1.427(4)
C7 C8 1.509(4)
C9 C14 1.411(4)
C9 C10 1.417(4)
C10 C11 1.394(4)
C10 C15 1.516(4)
C11 C12 1.384(4)
C12 C13 1.375(5)
C13 C14 1.395(4)
C14 C18 1.515(4)
C15 C17 1.525(4)
C15 C16 1.533(4)
C18 C19 1.520(5)
C18 C20 1.537(5)
C21 C22 1.518(4)
C23 C28 1.405(4)
C23 C24 1.411(4)
C24 C25 1.394(4)
C24 C29 1.518(5)
C25 C26 1.374(5)
C26 C27 1.378(4)
C27 C28 1.396(4)
C28 C32 1.524(4)
C29 C31 1.539(6)
C29 C30 1.539(5)
C32 C33 1.521(5)
C32 C34 1.528(5)
C35 C36 1.454(6)
C38 C37B 1.320(9)
C38 C37A 1.352(8)
Li1 C37B 2.693(9)
C37A C37B 1.439(11)
